data_4133249
loop_
_publ_author_name
'R\"osel, S\"oren'
'Becker, Jonathan'
'Allen, Wesley D.'
'Schreiner, Peter R.'

_publ_section_title
;
 Probing the Delicate Balance between Pauli Repulsion and London
 Dispersion with Triphenylmethyl Derivatives.
;
_journal_issue 43
_journal_name_full 'Journal of the American Chemical Society'
_journal_page_first 14421
_journal_page_last 14432
_journal_paper_doi 10.1021/jacs.8b09145
_journal_volume 140
_journal_year 2018
_chemical_absolute_configuration nd
_chemical_formula_sum 'C37 H52'
_chemical_formula_weight 496.78
_space_group_crystal_system trigonal
_space_group_IT_number 143
_space_group_name_Hall 'P 3'
_space_group_name_H-M_alt 'P 3'
_atom_sites_solution_hydrogens geom
_atom_sites_solution_primary direct
_atom_sites_solution_secondary difmap
_audit_creation_method SHELXL-2016/6
_cell_angle_alpha 90
_cell_angle_beta 90
_cell_angle_gamma 120
_cell_formula_units_Z 6
_cell_length_a 23.2294(11)
_cell_length_b 23.2294(11)
_cell_length_c 10.0567(5)
_cell_measurement_reflns_used 9663
_cell_measurement_temperature 100(2)
_cell_measurement_theta_max 77.10
_cell_measurement_theta_min 3.81
_cell_volume 4699.6(4)
_computing_cell_refinement 'SAINT 8.38A (Bruker-AXS, 2017)'
_computing_data_collection 'APEX3 v2017.3-0 (Bruker-AXS, 2017)'
_computing_data_reduction 'SAINT 8.38A (Bruker-AXS, 2017)'
_computing_molecular_graphics 'Bruker SHELXTL'
_computing_publication_material 'Bruker SHELXTL'
_computing_structure_refinement 'SHELXL-2016/6 (Sheldrick, 2016)'
_computing_structure_solution 'SHELXT-2015 (Sheldrick, 2015)'
_diffrn_ambient_temperature 100(2)
_diffrn_measured_fraction_theta_full 0.999
_diffrn_measured_fraction_theta_max 1.000
_diffrn_measurement_device_type 'Bruker PHOTON100'
_diffrn_measurement_method '\f and \w scans'
_diffrn_radiation_type CuK\a
_diffrn_radiation_wavelength 1.54178
_diffrn_reflns_av_R_equivalents 0.0937
_diffrn_reflns_av_unetI/netI 0.0600
_diffrn_reflns_Laue_measured_fraction_full 0.999
_diffrn_reflns_Laue_measured_fraction_max 1.000
_diffrn_reflns_limit_h_max 28
_diffrn_reflns_limit_h_min -29
_diffrn_reflns_limit_k_max 29
_diffrn_reflns_limit_k_min -29
_diffrn_reflns_limit_l_max 12
_diffrn_reflns_limit_l_min -11
_diffrn_reflns_number 82852
_diffrn_reflns_point_group_measured_fraction_full 0.874
_diffrn_reflns_point_group_measured_fraction_max 0.876
_diffrn_reflns_theta_full 67.679
_diffrn_reflns_theta_max 74.469
_diffrn_reflns_theta_min 2.196
_diffrn_source 'I\mS micro-focus sealed tube, multilayer optics'
_exptl_absorpt_coefficient_mu 0.429
_exptl_absorpt_correction_T_max 0.7541
_exptl_absorpt_correction_T_min 0.4657
_exptl_absorpt_correction_type multi-scan
_exptl_absorpt_process_details 'SADABS (Sheldrick, 2009)'
_exptl_crystal_colour gold
_exptl_crystal_density_diffrn 1.053
_exptl_crystal_density_method 'not measured'
_exptl_crystal_description needle
_exptl_crystal_F_000 1644
_exptl_crystal_size_max 0.725
_exptl_crystal_size_mid 0.107
_exptl_crystal_size_min 0.066
_refine_diff_density_max 0.384
_refine_diff_density_min -0.362
_refine_diff_density_rms 0.076
_refine_ls_abs_structure_details
; 
 Flack x determined using 3069 quotients [(I+)-(I-)]/[(I+)+(I-)] 
 (Parsons, Flack and Wagner, Acta Cryst. B69 (2013) 249-259). 
;
_refine_ls_abs_structure_Flack -0.5(8)
_refine_ls_extinction_method none
_refine_ls_goodness_of_fit_ref 1.046
_refine_ls_hydrogen_treatment constr
_refine_ls_matrix_type full
_refine_ls_number_parameters 1041
_refine_ls_number_reflns 11262
_refine_ls_number_restraints 4058
_refine_ls_restrained_S_all 0.973
_refine_ls_R_factor_all 0.0967
_refine_ls_R_factor_gt 0.0801
_refine_ls_shift/su_max 0.000
_refine_ls_shift/su_mean 0.000
_refine_ls_structure_factor_coef Fsqd
_refine_ls_weighting_details 'w=1/[\s^2^(Fo^2^)+(0.1093P)^2^+2.9746P] where P=(Fo^2^+2Fc^2^)/3'
_refine_ls_weighting_scheme calc
_refine_ls_wR_factor_gt 0.2068
_refine_ls_wR_factor_ref 0.2210
_reflns_Friedel_coverage 0.752
_reflns_Friedel_fraction_full 0.750
_reflns_Friedel_fraction_max 0.752
_reflns_number_gt 9376
_reflns_number_total 11262
_reflns_threshold_expression 'I > 2\s(I)'
_cod_data_source_file D18011.cif
_cod_data_source_block D18011
_cod_original_cell_volume 4699.6(5)
_cod_database_code 4133249
_shelx_shelxl_version_number 2016/6
_shelx_space_group_comment
; 
The symmetry employed for this shelxl refinement is uniquely defined 
by the following loop, which should always be used as a source of 
symmetry information in preference to the above space-group names. 
They are only intended as comments. 
;
_shelx_estimated_absorpt_t_min 0.746
_shelx_estimated_absorpt_t_max 0.972

loop_
_space_group_symop_operation_xyz
'x, y, z'
'-y, x-y, z'
'-x+y, -x, z'

loop_
_atom_site_label
_atom_site_type_symbol
_atom_site_fract_x
_atom_site_fract_y
_atom_site_fract_z
_atom_site_U_iso_or_equiv
_atom_site_adp_type
_atom_site_occupancy
_atom_site_site_symmetry_order
_atom_site_calc_flag
_atom_site_refinement_flags_posn
_atom_site_refinement_flags_adp
_atom_site_refinement_flags_occupancy
_atom_site_disorder_assembly
_atom_site_disorder_group
C1 C 0.333333 0.666667 0.3055(7) 0.0271(14) Uani 1 3 d DS TU P . .
H1 H 0.333333 0.666666 0.206053 0.033 Uiso 1 3 calc R U P . .
C2 C 0.29332(19) 0.59369(19) 0.3488(4) 0.0274(8) Uani 1 1 d D U . . .
C3 C 0.3119(2) 0.5669(2) 0.4510(4) 0.0300(8) Uani 1 1 d D U . . .
H3 H 0.352232 0.594332 0.497163 0.036 Uiso 1 1 calc R U . . .
C4 C 0.2725(2) 0.4994(2) 0.4888(4) 0.0331(9) Uani 1 1 d D U . . .
C5 C 0.2138(2) 0.4609(2) 0.4194(5) 0.0368(10) Uani 1 1 d D U . . .
H5 H 0.186619 0.415407 0.442728 0.044 Uiso 1 1 calc R U . . .
C6 C 0.1933(2) 0.4869(2) 0.3161(5) 0.0361(10) Uani 1 1 d D U . . .
C7 C 0.2338(2) 0.5530(2) 0.2808(5) 0.0329(9) Uani 1 1 d D U . . .
H7 H 0.220991 0.571008 0.209428 0.039 Uiso 1 1 calc R U . . .
C8 C 0.2966(3) 0.4723(2) 0.5982(5) 0.0407(11) Uani 1 1 d D U . . .
H8 H 0.315093 0.506597 0.670097 0.049 Uiso 1 1 calc R U . . .
C9 C 0.3534(3) 0.4625(3) 0.5487(7) 0.0565(14) Uani 1 1 d D U . . .
H9A H 0.373874 0.452879 0.624340 0.085 Uiso 1 1 calc R U . . .
H9B H 0.386855 0.503027 0.504010 0.085 Uiso 1 1 calc R U . . .
H9C H 0.335927 0.425221 0.485928 0.085 Uiso 1 1 calc R U . . .
C10 C 0.2422(3) 0.4082(3) 0.6604(7) 0.0544(14) Uani 1 1 d D U . . .
H10A H 0.260281 0.396548 0.737202 0.082 Uiso 1 1 calc R U . . .
H10B H 0.225851 0.372340 0.594659 0.082 Uiso 1 1 calc R U . . .
H10C H 0.205539 0.414674 0.689377 0.082 Uiso 1 1 calc R U . . .
C11 C 0.1277(2) 0.4444(2) 0.2447(6) 0.0452(12) Uani 1 1 d D U . . .
H11 H 0.124916 0.471489 0.170450 0.054 Uiso 1 1 calc R U . . .
C12 C 0.1234(4) 0.3824(3) 0.1841(7) 0.0628(16) Uani 1 1 d D U . . .
H12A H 0.080330 0.356274 0.139850 0.094 Uiso 1 1 calc R U . . .
H12B H 0.127876 0.355713 0.254383 0.094 Uiso 1 1 calc R U . . .
H12C H 0.159197 0.395409 0.119051 0.094 Uiso 1 1 calc R U . . .
C13 C 0.0688(3) 0.4260(3) 0.3379(7) 0.0626(16) Uani 1 1 d D U . . .
H13A H 0.027132 0.399767 0.288995 0.094 Uiso 1 1 calc R U . . .
H13B H 0.071073 0.466658 0.371641 0.094 Uiso 1 1 calc R U . . .
H13C H 0.070560 0.399830 0.412587 0.094 Uiso 1 1 calc R U . . .
C21 C 0.333333 0.666667 0.8049(8) 0.0355(16) Uani 1 3 d DS TU P . .
H21 H 0.333334 0.666666 0.705508 0.043 Uiso 1 3 calc R U P . .
C22 C 0.3684(2) 0.6289(2) 0.8468(5) 0.0345(9) Uani 1 1 d D U . . .
C23 C 0.3465(2) 0.5830(2) 0.9482(5) 0.0364(10) Uani 1 1 d D U . . .
H23 H 0.306872 0.573230 0.994200 0.044 Uiso 1 1 calc R U . . .
C24 C 0.3809(2) 0.5499(2) 0.9859(5) 0.0397(10) Uani 1 1 d D U . . .
C25 C 0.4393(3) 0.5659(3) 0.9177(5) 0.0430(11) Uani 1 1 d D U . . .
H25 H 0.463191 0.544079 0.940932 0.052 Uiso 1 1 calc R U . . .
C26 C 0.4635(2) 0.6131(2) 0.8163(5) 0.0396(10) Uani 1 1 d D U . . .
C27 C 0.4275(2) 0.6438(2) 0.7804(5) 0.0373(10) Uani 1 1 d D U . . .
H27 H 0.443025 0.675309 0.710036 0.045 Uiso 1 1 calc R U . . .
C28 C 0.3523(3) 0.4969(3) 1.0923(6) 0.0485(12) Uani 1 1 d D U . . .
H28 H 0.326215 0.508843 1.154341 0.058 Uiso 1 1 calc R U . . .
C29 C 0.3028(4) 0.4296(3) 1.0275(8) 0.076(2) Uani 1 1 d D U . . .
H29A H 0.278069 0.396895 1.097190 0.114 Uiso 1 1 calc R U . . .
H29B H 0.327297 0.413890 0.973435 0.114 Uiso 1 1 calc R U . . .
H29C H 0.271627 0.435256 0.970969 0.114 Uiso 1 1 calc R U . . .
C30 C 0.4033(3) 0.4908(3) 1.1747(6) 0.0612(16) Uani 1 1 d D U . . .
H30A H 0.381250 0.460469 1.249258 0.092 Uiso 1 1 calc R U . . .
H30B H 0.436120 0.534627 1.208907 0.092 Uiso 1 1 calc R U . . .
H30C H 0.425792 0.473254 1.119243 0.092 Uiso 1 1 calc R U . . .
C31 C 0.5290(3) 0.6332(3) 0.7464(6) 0.0481(12) Uani 1 1 d D U . . .
H31 H 0.531820 0.660906 0.667773 0.058 Uiso 1 1 calc R U . . .
C32 C 0.5871(3) 0.6762(3) 0.8362(7) 0.0623(16) Uani 1 1 d D U . . .
H32A H 0.628792 0.691015 0.787649 0.093 Uiso 1 1 calc R U . . .
H32B H 0.586047 0.650360 0.914249 0.093 Uiso 1 1 calc R U . . .
H32C H 0.584246 0.714955 0.865027 0.093 Uiso 1 1 calc R U . . .
C33 C 0.5336(3) 0.5741(3) 0.6946(7) 0.0540(14) Uani 1 1 d D U . . .
H33A H 0.575446 0.590058 0.645973 0.081 Uiso 1 1 calc R U . . .
H33B H 0.496153 0.547656 0.634886 0.081 Uiso 1 1 calc R U . . .
H33C H 0.532242 0.546482 0.769573 0.081 Uiso 1 1 calc R U . . .
C41 C 0.000000 0.000000 0.227(4) 0.023(4) Uani 0.53(3) 3 d DS TU P A 1
H41 H 0.000000 0.000000 0.326829 0.027 Uiso 0.53(3) 3 calc R U P A 1
C42 C 0.0457(9) 0.0731(6) 0.189(2) 0.0268(9) Uani 0.53(3) 1 d D U P A 1
C43 C 0.0306(7) 0.1024(7) 0.0845(19) 0.0268(9) Uani 0.53(3) 1 d D U P A 1
H43 H -0.009379 0.077072 0.035784 0.032 Uiso 0.53(3) 1 calc R U P A 1
C44 C 0.0738(6) 0.1693(6) 0.0500(14) 0.0268(9) Uani 0.53(3) 1 d D U P A 1
C45 C 0.1308(6) 0.2066(5) 0.1283(12) 0.0268(9) Uani 0.53(3) 1 d D U P A 1
H45 H 0.159366 0.252227 0.107741 0.032 Uiso 0.53(3) 1 calc R U P A 1
C46 C 0.1467(5) 0.1786(5) 0.2362(12) 0.0268(9) Uani 0.53(3) 1 d D U P A 1
C47 C 0.1032(6) 0.1117(5) 0.2647(15) 0.0268(9) Uani 0.53(3) 1 d D U P A 1
H47 H 0.112811 0.091716 0.337381 0.032 Uiso 0.53(3) 1 calc R U P A 1
C48 C 0.0557(11) 0.1990(12) -0.068(2) 0.034(4) Uani 0.53(3) 1 d D U P A 1
H48 H 0.038252 0.165240 -0.140646 0.041 Uiso 0.53(3) 1 calc R U P A 1
C49 C 0.0013(16) 0.214(2) -0.030(4) 0.043(4) Uani 0.53(3) 1 d D U P A 1
H49A H -0.016512 0.223584 -0.110110 0.065 Uiso 0.53(3) 1 calc R U P A 1
H49B H 0.019820 0.253308 0.028915 0.065 Uiso 0.53(3) 1 calc R U P A 1
H49C H -0.034526 0.176096 0.016870 0.065 Uiso 0.53(3) 1 calc R U P A 1
C50 C 0.1167(12) 0.2629(11) -0.122(2) 0.037(4) Uani 0.53(3) 1 d D U P A 1
H50A H 0.151749 0.253173 -0.146432 0.056 Uiso 0.53(3) 1 calc R U P A 1
H50B H 0.103494 0.278576 -0.200427 0.056 Uiso 0.53(3) 1 calc R U P A 1
H50C H 0.133343 0.297480 -0.053210 0.056 Uiso 0.53(3) 1 calc R U P A 1
C51 C 0.2090(6) 0.2168(7) 0.3222(14) 0.036(3) Uani 0.53(3) 1 d D U P A 1
H51 H 0.205308 0.188226 0.399750 0.043 Uiso 0.53(3) 1 calc R U P A 1
C52 C 0.2725(6) 0.2345(9) 0.2475(19) 0.067(4) Uani 0.53(3) 1 d D U P A 1
H52A H 0.310866 0.261867 0.304403 0.101 Uiso 0.53(3) 1 calc R U P A 1
H52B H 0.275013 0.259368 0.166892 0.101 Uiso 0.53(3) 1 calc R U P A 1
H52C H 0.272503 0.193685 0.223022 0.101 Uiso 0.53(3) 1 calc R U P A 1
C53 C 0.2141(9) 0.2805(8) 0.375(2) 0.056(4) Uani 0.53(3) 1 d D U P A 1
H53A H 0.256235 0.306302 0.422353 0.085 Uiso 0.53(3) 1 calc R U P A 1
H53B H 0.177026 0.269559 0.435509 0.085 Uiso 0.53(3) 1 calc R U P A 1
H53C H 0.212299 0.306770 0.300234 0.085 Uiso 0.53(3) 1 calc R U P A 1
C41A C 0.000000 0.000000 0.227(5) 0.023(5) Uani 0.47(3) 3 d DS TU P A 2
H41A H 0.000000 0.000000 0.326141 0.028 Uiso 0.47(3) 3 calc R U P A 2
C42A C 0.0480(9) 0.0709(7) 0.181(2) 0.0268(9) Uani 0.47(3) 1 d D U P A 2
C43A C 0.0374(8) 0.1020(8) 0.074(2) 0.0268(9) Uani 0.47(3) 1 d D U P A 2
H43A H -0.001840 0.078070 0.022497 0.032 Uiso 0.47(3) 1 calc R U P A 2
C44A C 0.0834(6) 0.1683(7) 0.0401(16) 0.0268(9) Uani 0.47(3) 1 d D U P A 2
C45A C 0.1409(6) 0.2009(6) 0.1129(13) 0.0268(9) Uani 0.47(3) 1 d D U P A 2
H45A H 0.172444 0.245569 0.091042 0.032 Uiso 0.47(3) 1 calc R U P A 2
C46A C 0.1542(6) 0.1703(6) 0.2176(13) 0.0268(9) Uani 0.47(3) 1 d D U P A 2
C47A C 0.1076(7) 0.1049(6) 0.2518(17) 0.0268(9) Uani 0.47(3) 1 d D U P A 2
H47A H 0.116384 0.083577 0.323119 0.032 Uiso 0.47(3) 1 calc R U P A 2
C48A C 0.0671(13) 0.2005(15) -0.074(3) 0.036(4) Uani 0.47(3) 1 d D U P A 2
H48A H 0.053319 0.168500 -0.150332 0.043 Uiso 0.47(3) 1 calc R U P A 2
C49A C 0.0078(18) 0.209(2) -0.044(5) 0.043(4) Uani 0.47(3) 1 d D U P A 2
H49D H -0.000395 0.230565 -0.118741 0.065 Uiso 0.47(3) 1 calc R U P A 2
H49E H 0.016774 0.235745 0.036440 0.065 Uiso 0.47(3) 1 calc R U P A 2
H49F H -0.031457 0.164810 -0.029278 0.065 Uiso 0.47(3) 1 calc R U P A 2
C50A C 0.1265(18) 0.2660(16) -0.125(4) 0.073(10) Uani 0.47(3) 1 d D U P A 2
H50D H 0.164016 0.259149 -0.144178 0.110 Uiso 0.47(3) 1 calc R U P A 2
H50E H 0.113739 0.280034 -0.206679 0.110 Uiso 0.47(3) 1 calc R U P A 2
H50F H 0.139533 0.300555 -0.057179 0.110 Uiso 0.47(3) 1 calc R U P A 2
C51A C 0.2203(7) 0.2079(8) 0.2865(19) 0.044(4) Uani 0.47(3) 1 d D U P A 2
H51A H 0.220861 0.180756 0.363294 0.053 Uiso 0.47(3) 1 calc R U P A 2
C52A C 0.2749(7) 0.2182(12) 0.190(2) 0.074(6) Uani 0.47(3) 1 d D U P A 2
H52D H 0.317932 0.240979 0.235486 0.110 Uiso 0.47(3) 1 calc R U P A 2
H52E H 0.275264 0.245324 0.114988 0.110 Uiso 0.47(3) 1 calc R U P A 2
H52F H 0.266651 0.175016 0.157224 0.110 Uiso 0.47(3) 1 calc R U P A 2
C53A C 0.2340(14) 0.2754(10) 0.338(3) 0.071(6) Uani 0.47(3) 1 d D U P A 2
H53D H 0.274191 0.295097 0.393400 0.107 Uiso 0.47(3) 1 calc R U P A 2
H53E H 0.196175 0.269539 0.391790 0.107 Uiso 0.47(3) 1 calc R U P A 2
H53F H 0.240412 0.304775 0.263050 0.107 Uiso 0.47(3) 1 calc R U P A 2
C61 C 0.000000 0.000000 0.715(2) 0.0253(18) Uani 0.531(14) 3 d DS TU P B 1
H61 H 0.000000 0.000000 0.814583 0.030 Uiso 0.531(14) 3 calc R U P B 1
C62 C 0.0737(5) 0.0257(6) 0.672(2) 0.0253(18) Uani 0.531(14) 1 d D U P B 1
C63 C 0.0894(9) -0.0050(15) 0.573(3) 0.025(2) Uani 0.531(14) 1 d D U P B 1
H63 H 0.055244 -0.043822 0.531258 0.031 Uiso 0.531(14) 1 calc R U P B 1
C64 C 0.1564(9) 0.0213(11) 0.533(2) 0.032(2) Uani 0.531(14) 1 d D U P B 1
C65 C 0.2050(9) 0.0767(12) 0.598(2) 0.036(3) Uani 0.531(14) 1 d D U P B 1
H65 H 0.249766 0.094619 0.569630 0.044 Uiso 0.531(14) 1 calc R U P B 1
C66 C 0.1917(7) 0.1078(10) 0.702(2) 0.037(3) Uani 0.531(14) 1 d D U P B 1
C67 C 0.1250(7) 0.0819(10) 0.738(2) 0.029(3) Uani 0.531(14) 1 d D U P B 1
H67 H 0.113989 0.102426 0.807264 0.035 Uiso 0.531(14) 1 calc R U P B 1
C68 C 0.1751(12) -0.0140(12) 0.430(2) 0.043(4) Uani 0.531(14) 1 d D U P B 1
H68 H 0.134848 -0.050404 0.385689 0.051 Uiso 0.531(14) 1 calc R U P B 1
C69 C 0.2247(11) 0.0340(15) 0.328(3) 0.061(5) Uani 0.531(14) 1 d D U P B 1
H69A H 0.234573 0.008932 0.262522 0.092 Uiso 0.531(14) 1 calc R U P B 1
H69B H 0.265836 0.065872 0.373460 0.092 Uiso 0.531(14) 1 calc R U P B 1
H69C H 0.205577 0.057963 0.283138 0.092 Uiso 0.531(14) 1 calc R U P B 1
C70 C 0.2127(10) -0.0423(12) 0.512(2) 0.071(5) Uani 0.531(14) 1 d D U P B 1
H70A H 0.223563 -0.069467 0.454188 0.106 Uiso 0.531(14) 1 calc R U P B 1
H70B H 0.184361 -0.069741 0.585261 0.106 Uiso 0.531(14) 1 calc R U P B 1
H70C H 0.253826 -0.005439 0.548536 0.106 Uiso 0.531(14) 1 calc R U P B 1
C71 C 0.2506(6) 0.1695(6) 0.7644(12) 0.041(3) Uani 0.531(14) 1 d D U P B 1
H71 H 0.289801 0.162730 0.761060 0.049 Uiso 0.531(14) 1 calc R U P B 1
C72 C 0.2674(14) 0.2304(11) 0.679(2) 0.053(5) Uani 0.531(14) 1 d D U P B 1
H72A H 0.299882 0.270636 0.726100 0.080 Uiso 0.531(14) 1 calc R U P B 1
H72B H 0.226927 0.232471 0.662782 0.080 Uiso 0.531(14) 1 calc R U P B 1
H72C H 0.286220 0.227020 0.594356 0.080 Uiso 0.531(14) 1 calc R U P B 1
C73 C 0.2405(5) 0.1810(5) 0.9067(10) 0.048(3) Uani 0.531(14) 1 d D U P B 1
H73A H 0.280625 0.220045 0.940265 0.072 Uiso 0.531(14) 1 calc R U P B 1
H73B H 0.231674 0.141910 0.959543 0.072 Uiso 0.531(14) 1 calc R U P B 1
H73C H 0.202650 0.188393 0.913698 0.072 Uiso 0.531(14) 1 calc R U P B 1
C61A C 0.000000 0.000000 0.738(3) 0.0253(18) Uani 0.469(14) 3 d DS TU P B 2
H61A H 0.000000 0.000000 0.837131 0.030 Uiso 0.469(14) 3 calc R U P B 2
C62A C 0.0704(5) 0.0268(6) 0.697(2) 0.0253(18) Uani 0.469(14) 1 d D U P B 2
C63A C 0.0886(11) -0.0015(17) 0.595(4) 0.025(2) Uani 0.469(14) 1 d D U P B 2
H63A H 0.055291 -0.039354 0.548856 0.031 Uiso 0.469(14) 1 calc R U P B 2
C64A C 0.1565(10) 0.0255(13) 0.558(3) 0.032(2) Uani 0.469(14) 1 d D U P B 2
C65A C 0.2022(12) 0.0837(14) 0.623(3) 0.042(4) Uani 0.469(14) 1 d D U P B 2
H65A H 0.247825 0.104118 0.599098 0.050 Uiso 0.469(14) 1 calc R U P B 2
C66A C 0.1831(8) 0.1126(11) 0.721(2) 0.038(4) Uani 0.469(14) 1 d D U P B 2
C67A C 0.1180(9) 0.0833(13) 0.762(3) 0.036(4) Uani 0.469(14) 1 d D U P B 2
H67A H 0.105715 0.101343 0.834259 0.043 Uiso 0.469(14) 1 calc R U P B 2
C68A C 0.1724(12) -0.0101(12) 0.453(2) 0.040(4) Uani 0.469(14) 1 d D U P B 2
H68A H 0.131147 -0.033364 0.397819 0.048 Uiso 0.469(14) 1 calc R U P B 2
C69A C 0.2266(18) 0.0324(18) 0.356(3) 0.071(8) Uani 0.469(14) 1 d D U P B 2
H69D H 0.260302 0.018786 0.355242 0.107 Uiso 0.469(14) 1 calc R U P B 2
H69E H 0.247109 0.079109 0.382319 0.107 Uiso 0.469(14) 1 calc R U P B 2
H69F H 0.207521 0.026779 0.266545 0.107 Uiso 0.469(14) 1 calc R U P B 2
C70A C 0.1825(14) -0.0665(13) 0.509(3) 0.079(7) Uani 0.469(14) 1 d D U P B 2
H70D H 0.196802 -0.085155 0.437910 0.118 Uiso 0.469(14) 1 calc R U P B 2
H70E H 0.140498 -0.101429 0.546926 0.118 Uiso 0.469(14) 1 calc R U P B 2
H70F H 0.216479 -0.048548 0.579156 0.118 Uiso 0.469(14) 1 calc R U P B 2
C71A C 0.2327(6) 0.1763(7) 0.7923(13) 0.039(3) Uani 0.469(14) 1 d D U P B 2
H71A H 0.208953 0.182443 0.869078 0.047 Uiso 0.469(14) 1 calc R U P B 2
C72A C 0.2545(15) 0.2362(12) 0.699(2) 0.050(6) Uani 0.469(14) 1 d D U P B 2
H72D H 0.289289 0.276433 0.742427 0.075 Uiso 0.469(14) 1 calc R U P B 2
H72E H 0.216282 0.241842 0.679381 0.075 Uiso 0.469(14) 1 calc R U P B 2
H72F H 0.271825 0.228578 0.616188 0.075 Uiso 0.469(14) 1 calc R U P B 2
C73A C 0.2906(6) 0.1726(7) 0.8476(13) 0.058(4) Uani 0.469(14) 1 d D U P B 2
H73D H 0.312740 0.206942 0.915711 0.087 Uiso 0.469(14) 1 calc R U P B 2
H73E H 0.322080 0.179662 0.775972 0.087 Uiso 0.469(14) 1 calc R U P B 2
H73F H 0.274883 0.128678 0.887362 0.087 Uiso 0.469(14) 1 calc R U P B 2
C81 C 0.666667 0.333333 0.125(3) 0.045(5) Uani 0.558(12) 3 d DS TU P C 1
H81 H 0.666667 0.333334 0.026027 0.054 Uiso 0.558(12) 3 calc R U P C 1
C82 C 0.6472(12) 0.3829(9) 0.176(3) 0.043(4) Uani 0.558(12) 1 d D U P C 1
C83 C 0.6032(14) 0.3707(11) 0.277(3) 0.038(4) Uani 0.558(12) 1 d D U P C 1
H83 H 0.586764 0.331511 0.329325 0.046 Uiso 0.558(12) 1 calc R U P C 1
C84 C 0.5824(9) 0.4177(9) 0.3030(18) 0.044(3) Uani 0.558(12) 1 d D U P C 1
C85 C 0.6099(6) 0.4753(7) 0.2279(14) 0.044(3) Uani 0.558(12) 1 d D U P C 1
H85 H 0.596904 0.507439 0.244899 0.052 Uiso 0.558(12) 1 calc R U P C 1
C86 C 0.6562(6) 0.4874(6) 0.1279(12) 0.045(3) Uani 0.558(12) 1 d D U P C 1
C87 C 0.6759(7) 0.4420(6) 0.1033(15) 0.042(3) Uani 0.558(12) 1 d D U P C 1
H87 H 0.708666 0.450606 0.037671 0.050 Uiso 0.558(12) 1 calc R U P C 1
C88 C 0.5332(7) 0.4032(9) 0.4140(16) 0.049(3) Uani 0.558(12) 1 d D U P C 1
H88 H 0.520929 0.358550 0.451198 0.058 Uiso 0.558(12) 1 calc R U P C 1
C89 C 0.4694(7) 0.3989(11) 0.3614(16) 0.085(5) Uani 0.558(12) 1 d D U P C 1
H89A H 0.433479 0.375196 0.425807 0.127 Uiso 0.558(12) 1 calc R U P C 1
H89B H 0.457268 0.374960 0.276565 0.127 Uiso 0.558(12) 1 calc R U P C 1
H89C H 0.476694 0.443862 0.348125 0.127 Uiso 0.558(12) 1 calc R U P C 1
C90 C 0.5625(7) 0.4531(6) 0.5270(11) 0.055(3) Uani 0.558(12) 1 d D U P C 1
H90A H 0.528087 0.443138 0.594040 0.082 Uiso 0.558(12) 1 calc R U P C 1
H90B H 0.578848 0.498036 0.492240 0.082 Uiso 0.558(12) 1 calc R U P C 1
H90C H 0.599299 0.450241 0.567661 0.082 Uiso 0.558(12) 1 calc R U P C 1
C91 C 0.6843(6) 0.5498(5) 0.0443(12) 0.055(3) Uani 0.558(12) 1 d D U P C 1
H91 H 0.710652 0.545535 -0.029750 0.066 Uiso 0.558(12) 1 calc R U P C 1
C92 C 0.7311(9) 0.6109(9) 0.127(3) 0.084(6) Uani 0.558(12) 1 d D U P C 1
H92A H 0.744633 0.651265 0.074711 0.126 Uiso 0.558(12) 1 calc R U P C 1
H92B H 0.770503 0.608320 0.152071 0.126 Uiso 0.558(12) 1 calc R U P C 1
H92C H 0.708028 0.612286 0.207677 0.126 Uiso 0.558(12) 1 calc R U P C 1
C93 C 0.6299(8) 0.5597(9) -0.0165(19) 0.098(5) Uani 0.558(12) 1 d D U P C 1
H93A H 0.650028 0.603172 -0.060481 0.147 Uiso 0.558(12) 1 calc R U P C 1
H93B H 0.599744 0.557841 0.053670 0.147 Uiso 0.558(12) 1 calc R U P C 1
H93C H 0.604985 0.524623 -0.081829 0.147 Uiso 0.558(12) 1 calc R U P C 1
C81A C 0.666667 0.333333 0.147(5) 0.043(6) Uani 0.442(12) 3 d DS TU P C 2
H81A H 0.666667 0.333333 0.047813 0.051 Uiso 0.442(12) 3 calc R U P C 2
C82A C 0.6349(15) 0.3785(11) 0.173(3) 0.040(4) Uani 0.442(12) 1 d D U P C 2
C83A C 0.5917(19) 0.3653(15) 0.278(4) 0.040(5) Uani 0.442(12) 1 d D U P C 2
H83A H 0.577096 0.325245 0.326782 0.049 Uiso 0.442(12) 1 calc R U P C 2
C84A C 0.5680(11) 0.4084(10) 0.319(2) 0.042(4) Uani 0.442(12) 1 d D U P C 2
C85A C 0.5848(9) 0.4633(9) 0.2386(18) 0.047(4) Uani 0.442(12) 1 d D U P C 2
H85A H 0.566301 0.490750 0.257733 0.056 Uiso 0.442(12) 1 calc R U P C 2
C86A C 0.6281(8) 0.4794(7) 0.1307(14) 0.043(3) Uani 0.442(12) 1 d D U P C 2
C87A C 0.6531(8) 0.4375(8) 0.0991(19) 0.041(3) Uani 0.442(12) 1 d D U P C 2
H87A H 0.683041 0.448629 0.026548 0.049 Uiso 0.442(12) 1 calc R U P C 2
C88A C 0.5180(9) 0.3899(10) 0.4306(19) 0.046(4) Uani 0.442(12) 1 d D U P C 2
H88A H 0.524588 0.360451 0.493667 0.055 Uiso 0.442(12) 1 calc R U P C 2
C89A C 0.4462(8) 0.3511(11) 0.378(2) 0.074(5) Uani 0.442(12) 1 d D U P C 2
H89D H 0.415194 0.342735 0.451546 0.112 Uiso 0.442(12) 1 calc R U P C 2
H89E H 0.437846 0.308708 0.340662 0.112 Uiso 0.442(12) 1 calc R U P C 2
H89F H 0.439919 0.377255 0.309218 0.112 Uiso 0.442(12) 1 calc R U P C 2
C90A C 0.5266(9) 0.4506(9) 0.509(2) 0.080(6) Uani 0.442(12) 1 d D U P C 2
H90D H 0.483209 0.447273 0.521159 0.120 Uiso 0.442(12) 1 calc R U P C 2
H90E H 0.556077 0.491344 0.459807 0.120 Uiso 0.442(12) 1 calc R U P C 2
H90F H 0.546163 0.451940 0.596182 0.120 Uiso 0.442(12) 1 calc R U P C 2
C91A C 0.6472(9) 0.5427(7) 0.0501(13) 0.053(3) Uani 0.442(12) 1 d D U P C 2
H91A H 0.607496 0.548640 0.048305 0.064 Uiso 0.442(12) 1 calc R U P C 2
C92A C 0.7026(10) 0.6030(10) 0.120(2) 0.069(6) Uani 0.442(12) 1 d D U P C 2
H92D H 0.708395 0.643569 0.077734 0.103 Uiso 0.442(12) 1 calc R U P C 2
H92E H 0.744111 0.601785 0.112945 0.103 Uiso 0.442(12) 1 calc R U P C 2
H92F H 0.691111 0.602422 0.213712 0.103 Uiso 0.442(12) 1 calc R U P C 2
C93A C 0.6649(10) 0.5379(9) -0.0930(14) 0.071(4) Uani 0.442(12) 1 d D U P C 2
H93D H 0.655282 0.566597 -0.148953 0.107 Uiso 0.442(12) 1 calc R U P C 2
H93E H 0.638522 0.491780 -0.123480 0.107 Uiso 0.442(12) 1 calc R U P C 2
H93F H 0.712286 0.552183 -0.099022 0.107 Uiso 0.442(12) 1 calc R U P C 2
C101 C 0.666667 0.333333 0.6543(18) 0.0473(18) Uani 0.518(12) 3 d DS TU P D 1
H101 H 0.666666 0.333333 0.554881 0.057 Uiso 0.518(12) 3 calc R U P D 1
C102 C 0.5921(6) 0.3114(7) 0.6892(18) 0.0473(18) Uani 0.518(12) 1 d D U P D 1
C103 C 0.5756(8) 0.3394(12) 0.794(2) 0.042(3) Uani 0.518(12) 1 d D U P D 1
H103 H 0.610655 0.374180 0.843542 0.050 Uiso 0.518(12) 1 calc R U P D 1
C104 C 0.5097(7) 0.3189(8) 0.8322(14) 0.044(3) Uani 0.518(12) 1 d D U P D 1
C105 C 0.4586(7) 0.2672(7) 0.7605(12) 0.044(3) Uani 0.518(12) 1 d D U P D 1
H105 H 0.413891 0.253244 0.783769 0.053 Uiso 0.518(12) 1 calc R U P D 1
C106 C 0.4707(6) 0.2355(7) 0.6561(13) 0.048(3) Uani 0.518(12) 1 d D U P D 1
C107 C 0.5365(6) 0.2591(8) 0.6217(14) 0.048(3) Uani 0.518(12) 1 d D U P D 1
H107 H 0.545187 0.239070 0.547919 0.057 Uiso 0.518(12) 1 calc R U P D 1
C108 C 0.4940(9) 0.3522(8) 0.9432(14) 0.050(3) Uani 0.518(12) 1 d D U P D 1
H108 H 0.534765 0.375326 0.999706 0.060 Uiso 0.518(12) 1 calc R U P D 1
C109 C 0.4374(11) 0.3066(11) 1.034(2) 0.106(8) Uani 0.518(12) 1 d D U P D 1
H10D H 0.427969 0.333382 1.096316 0.158 Uiso 0.518(12) 1 calc R U P D 1
H10E H 0.449916 0.278348 1.084087 0.158 Uiso 0.518(12) 1 calc R U P D 1
H10F H 0.397673 0.278735 0.980878 0.158 Uiso 0.518(12) 1 calc R U P D 1
C110 C 0.4824(14) 0.4067(11) 0.883(3) 0.106(7) Uani 0.518(12) 1 d D U P D 1
H11A H 0.473467 0.429773 0.954717 0.160 Uiso 0.518(12) 1 calc R U P D 1
H11B H 0.444229 0.386261 0.822626 0.160 Uiso 0.518(12) 1 calc R U P D 1
H11C H 0.522062 0.438546 0.833938 0.160 Uiso 0.518(12) 1 calc R U P D 1
C111 C 0.4124(6) 0.1779(6) 0.5843(13) 0.056(3) Uani 0.518(12) 1 d D U P D 1
H111 H 0.374467 0.186828 0.587830 0.067 Uiso 0.518(12) 1 calc R U P D 1
C112 C 0.3915(7) 0.1151(6) 0.6632(15) 0.062(3) Uani 0.518(12) 1 d D U P D 1
H11D H 0.351692 0.078290 0.623101 0.093 Uiso 0.518(12) 1 calc R U P D 1
H11E H 0.381840 0.121647 0.755077 0.093 Uiso 0.518(12) 1 calc R U P D 1
H11F H 0.427598 0.104813 0.662723 0.093 Uiso 0.518(12) 1 calc R U P D 1
C113 C 0.4247(7) 0.1713(9) 0.4415(15) 0.082(5) Uani 0.518(12) 1 d D U P D 1
H11G H 0.385510 0.132820 0.403328 0.123 Uiso 0.518(12) 1 calc R U P D 1
H11H H 0.463243 0.164996 0.433403 0.123 Uiso 0.518(12) 1 calc R U P D 1
H11I H 0.433446 0.211607 0.393607 0.123 Uiso 0.518(12) 1 calc R U P D 1
C01A C 0.666667 0.333333 0.621(2) 0.0473(18) Uani 0.482(12) 3 d DS TU P D 2
H01A H 0.666667 0.333333 0.521477 0.057 Uiso 0.482(12) 3 calc R U P D 2
C02A C 0.5986(6) 0.3116(8) 0.6644(19) 0.0473(18) Uani 0.482(12) 1 d D U P D 2
C03A C 0.5819(9) 0.3395(14) 0.765(2) 0.043(4) Uani 0.482(12) 1 d D U P D 2
H03A H 0.615788 0.373028 0.818863 0.051 Uiso 0.482(12) 1 calc R U P D 2
C04A C 0.5149(8) 0.3190(9) 0.7913(17) 0.046(4) Uani 0.482(12) 1 d D U P D 2
C05A C 0.4685(7) 0.2698(8) 0.7086(15) 0.047(3) Uani 0.482(12) 1 d D U P D 2
H05A H 0.422639 0.254329 0.723609 0.056 Uiso 0.482(12) 1 calc R U P D 2
C06A C 0.4861(7) 0.2423(7) 0.6051(13) 0.046(3) Uani 0.482(12) 1 d D U P D 2
C07A C 0.5515(7) 0.2614(9) 0.5854(15) 0.047(3) Uani 0.482(12) 1 d D U P D 2
H07A H 0.564291 0.240712 0.519227 0.056 Uiso 0.482(12) 1 calc R U P D 2
C08A C 0.4954(11) 0.3492(11) 0.9025(19) 0.071(5) Uani 0.482(12) 1 d D U P D 2
H08A H 0.537541 0.386471 0.939587 0.085 Uiso 0.482(12) 1 calc R U P D 2
C09A C 0.4603(10) 0.2998(11) 1.0178(16) 0.082(5) Uani 0.482(12) 1 d D U P D 2
H09A H 0.453214 0.323011 1.091815 0.123 Uiso 0.482(12) 1 calc R U P D 2
H09B H 0.488148 0.281619 1.047599 0.123 Uiso 0.482(12) 1 calc R U P D 2
H09C H 0.417369 0.263572 0.987006 0.123 Uiso 0.482(12) 1 calc R U P D 2
C10B C 0.4535(10) 0.3795(9) 0.856(2) 0.090(6) Uani 0.482(12) 1 d D U P D 2
H10G H 0.444841 0.400889 0.931352 0.135 Uiso 0.482(12) 1 calc R U P D 2
H10H H 0.411157 0.344446 0.819928 0.135 Uiso 0.482(12) 1 calc R U P D 2
H10I H 0.477603 0.412716 0.786725 0.135 Uiso 0.482(12) 1 calc R U P D 2
C11B C 0.4363(7) 0.1917(7) 0.5110(16) 0.063(3) Uani 0.482(12) 1 d D U P D 2
H11J H 0.463790 0.190311 0.435775 0.076 Uiso 0.482(12) 1 calc R U P D 2
C12B C 0.4024(9) 0.1235(8) 0.564(2) 0.097(6) Uani 0.482(12) 1 d D U P D 2
H12D H 0.386258 0.091631 0.490842 0.145 Uiso 0.482(12) 1 calc R U P D 2
H12E H 0.364734 0.116801 0.619608 0.145 Uiso 0.482(12) 1 calc R U P D 2
H12F H 0.433629 0.116808 0.618636 0.145 Uiso 0.482(12) 1 calc R U P D 2
C13B C 0.3930(8) 0.2147(9) 0.4486(19) 0.082(5) Uani 0.482(12) 1 d D U P D 2
H13D H 0.367610 0.184680 0.375695 0.123 Uiso 0.482(12) 1 calc R U P D 2
H13E H 0.420692 0.259812 0.413777 0.123 Uiso 0.482(12) 1 calc R U P D 2
H13F H 0.362285 0.214701 0.515373 0.123 Uiso 0.482(12) 1 calc R U P D 2

loop_
_atom_site_aniso_label
_atom_site_aniso_U_11
_atom_site_aniso_U_22
_atom_site_aniso_U_33
_atom_site_aniso_U_23
_atom_site_aniso_U_13
_atom_site_aniso_U_12
C1 0.029(2) 0.029(2) 0.024(4) 0.000 0.000 0.0144(10)
C2 0.0311(19) 0.0288(19) 0.021(2) -0.0024(15) 0.0019(15) 0.0144(16)
C3 0.037(2) 0.0289(19) 0.020(2) -0.0029(15) -0.0029(16) 0.0133(17)
C4 0.044(2) 0.035(2) 0.018(2) -0.0033(16) 0.0004(17) 0.0182(19)
C5 0.046(2) 0.027(2) 0.029(2) -0.0009(17) -0.0013(18) 0.0119(18)
C6 0.043(2) 0.035(2) 0.028(2) -0.0050(17) -0.0038(18) 0.0177(19)
C7 0.039(2) 0.036(2) 0.023(2) -0.0035(16) -0.0045(17) 0.0180(18)
C8 0.052(3) 0.032(2) 0.030(3) -0.0041(18) -0.006(2) 0.015(2)
C9 0.058(3) 0.066(4) 0.048(4) 0.015(3) 0.001(3) 0.032(3)
C10 0.062(3) 0.052(3) 0.046(3) 0.016(2) 0.001(3) 0.026(3)
C11 0.044(3) 0.039(2) 0.038(3) -0.001(2) -0.012(2) 0.011(2)
C12 0.080(4) 0.045(3) 0.047(4) -0.008(2) -0.019(3) 0.019(3)
C13 0.042(3) 0.068(4) 0.054(4) -0.002(3) -0.009(3) 0.010(3)
C21 0.042(2) 0.042(2) 0.022(4) 0.000 0.000 0.0211(12)
C22 0.042(2) 0.043(2) 0.020(2) -0.0075(17) -0.0036(17) 0.0223(19)
C23 0.043(2) 0.045(2) 0.022(2) -0.0026(17) 0.0025(17) 0.022(2)
C24 0.050(3) 0.046(2) 0.025(2) -0.0013(19) 0.0008(19) 0.025(2)
C25 0.055(3) 0.046(3) 0.034(3) -0.002(2) 0.000(2) 0.030(2)
C26 0.043(2) 0.045(2) 0.030(2) -0.0050(19) 0.0026(19) 0.021(2)
C27 0.046(2) 0.038(2) 0.025(2) -0.0026(17) 0.0022(18) 0.0186(19)
C28 0.063(3) 0.052(3) 0.035(3) 0.008(2) 0.009(2) 0.032(3)
C29 0.083(5) 0.053(3) 0.065(5) 0.020(3) -0.002(4) 0.015(3)
C30 0.080(4) 0.068(4) 0.038(3) 0.019(3) 0.009(3) 0.039(3)
C31 0.048(3) 0.049(3) 0.042(3) -0.003(2) 0.008(2) 0.020(2)
C32 0.047(3) 0.058(3) 0.063(4) -0.011(3) 0.006(3) 0.012(3)
C33 0.049(3) 0.054(3) 0.055(4) -0.004(3) 0.009(3) 0.022(2)
C41 0.025(5) 0.025(5) 0.018(10) 0.000 0.000 0.013(2)
C42 0.0303(15) 0.0278(10) 0.0237(18) -0.0016(9) 0.0081(13) 0.0156(10)
C43 0.0303(15) 0.0278(10) 0.0237(18) -0.0016(9) 0.0081(13) 0.0156(10)
C44 0.0303(15) 0.0278(10) 0.0237(18) -0.0016(9) 0.0081(13) 0.0156(10)
C45 0.0303(15) 0.0278(10) 0.0237(18) -0.0016(9) 0.0081(13) 0.0156(10)
C46 0.0303(15) 0.0278(10) 0.0237(18) -0.0016(9) 0.0081(13) 0.0156(10)
C47 0.0303(15) 0.0278(10) 0.0237(18) -0.0016(9) 0.0081(13) 0.0156(10)
C48 0.047(7) 0.027(5) 0.029(6) 0.002(4) 0.004(6) 0.019(5)
C49 0.059(6) 0.053(6) 0.028(8) 0.000(6) 0.000(4) 0.035(4)
C50 0.057(7) 0.044(8) 0.021(6) 0.017(5) 0.014(5) 0.032(6)
C51 0.028(5) 0.039(6) 0.022(6) -0.001(4) 0.000(4) 0.003(4)
C52 0.033(5) 0.092(9) 0.038(9) -0.012(7) 0.001(5) 0.003(5)
C53 0.063(9) 0.040(6) 0.045(9) -0.016(5) -0.019(6) 0.009(5)
C41A 0.025(5) 0.025(5) 0.019(11) 0.000 0.000 0.013(3)
C42A 0.0303(15) 0.0278(10) 0.0237(18) -0.0016(9) 0.0081(13) 0.0156(10)
C43A 0.0303(15) 0.0278(10) 0.0237(18) -0.0016(9) 0.0081(13) 0.0156(10)
C44A 0.0303(15) 0.0278(10) 0.0237(18) -0.0016(9) 0.0081(13) 0.0156(10)
C45A 0.0303(15) 0.0278(10) 0.0237(18) -0.0016(9) 0.0081(13) 0.0156(10)
C46A 0.0303(15) 0.0278(10) 0.0237(18) -0.0016(9) 0.0081(13) 0.0156(10)
C47A 0.0303(15) 0.0278(10) 0.0237(18) -0.0016(9) 0.0081(13) 0.0156(10)
C48A 0.047(8) 0.038(7) 0.033(6) 0.001(5) 0.010(6) 0.028(6)
C49A 0.059(6) 0.053(6) 0.028(8) 0.000(6) 0.000(4) 0.035(4)
C50A 0.081(14) 0.044(11) 0.088(17) 0.024(10) 0.023(12) 0.026(10)
C51A 0.038(6) 0.039(6) 0.037(8) -0.003(5) 0.004(5) 0.005(5)
C52A 0.035(6) 0.110(13) 0.035(9) -0.012(9) 0.001(6) 0.005(7)
C53A 0.089(14) 0.044(7) 0.058(12) -0.016(7) -0.018(10) 0.017(8)
C61 0.0352(12) 0.0352(12) 0.006(6) 0.000 0.000 0.0176(6)
C62 0.0352(12) 0.0352(12) 0.006(6) 0.000 0.000 0.0176(6)
C63 0.0295(19) 0.039(3) 0.008(8) -0.005(3) -0.003(3) 0.0167(18)
C64 0.034(2) 0.054(3) 0.010(7) -0.003(3) -0.003(3) 0.022(2)
C65 0.029(4) 0.059(6) 0.021(8) -0.004(5) 0.001(4) 0.022(4)
C66 0.034(5) 0.047(5) 0.027(8) -0.009(4) -0.006(4) 0.017(4)
C67 0.042(5) 0.047(5) 0.009(7) -0.007(4) -0.005(4) 0.031(4)
C68 0.048(6) 0.069(6) 0.031(8) -0.002(5) 0.015(5) 0.044(5)
C69 0.035(7) 0.111(11) 0.019(10) -0.003(7) -0.004(5) 0.022(7)
C70 0.080(11) 0.101(13) 0.060(9) -0.001(9) 0.010(10) 0.067(10)
C71 0.036(5) 0.047(5) 0.039(6) -0.015(4) -0.002(4) 0.021(4)
C72 0.049(9) 0.049(7) 0.045(10) -0.009(6) 0.006(7) 0.012(6)
C73 0.044(5) 0.050(5) 0.045(6) -0.013(4) -0.012(4) 0.020(4)
C61A 0.0352(12) 0.0352(12) 0.006(6) 0.000 0.000 0.0176(6)
C62A 0.0352(12) 0.0352(12) 0.006(6) 0.000 0.000 0.0176(6)
C63A 0.0295(19) 0.039(3) 0.008(8) -0.005(3) -0.003(3) 0.0167(18)
C64A 0.034(2) 0.054(3) 0.010(7) -0.003(3) -0.003(3) 0.022(2)
C65A 0.036(6) 0.056(7) 0.017(9) -0.005(5) 0.000(5) 0.011(5)
C66A 0.042(6) 0.046(6) 0.012(6) -0.002(4) -0.004(5) 0.012(5)
C67A 0.040(5) 0.041(6) 0.020(9) -0.007(5) 0.001(5) 0.015(5)
C68A 0.038(6) 0.064(7) 0.020(7) -0.006(5) 0.002(5) 0.028(5)
C69A 0.079(14) 0.114(14) 0.019(12) 0.000(9) 0.016(10) 0.047(11)
C70A 0.113(17) 0.108(15) 0.054(10) 0.019(11) 0.038(13) 0.084(13)
C71A 0.037(6) 0.044(6) 0.024(6) -0.008(4) 0.003(4) 0.010(4)
C72A 0.057(13) 0.046(7) 0.026(8) -0.006(6) 0.003(7) 0.011(7)
C73A 0.040(6) 0.074(8) 0.038(7) -0.009(6) -0.015(5) 0.012(5)
C81 0.064(6) 0.064(6) 0.007(11) 0.000 0.000 0.032(3)
C82 0.044(8) 0.062(6) 0.020(5) -0.003(4) -0.009(5) 0.024(5)
C83 0.042(9) 0.049(6) 0.023(6) -0.005(4) -0.015(5) 0.022(6)
C84 0.042(7) 0.060(6) 0.030(6) -0.006(4) -0.011(4) 0.026(5)
C85 0.042(6) 0.050(5) 0.035(5) -0.012(4) -0.014(5) 0.021(5)
C86 0.045(6) 0.060(5) 0.028(4) -0.003(4) -0.013(5) 0.024(5)
C87 0.044(7) 0.063(5) 0.019(4) -0.005(4) -0.009(5) 0.027(5)
C88 0.047(6) 0.060(7) 0.045(6) 0.002(5) -0.002(5) 0.031(5)
C89 0.053(7) 0.139(14) 0.062(8) -0.004(9) -0.008(6) 0.048(8)
C90 0.053(7) 0.071(7) 0.041(5) 0.003(4) 0.003(5) 0.032(6)
C91 0.055(6) 0.063(5) 0.050(6) 0.006(4) -0.001(5) 0.032(5)
C92 0.082(12) 0.052(7) 0.103(13) -0.011(7) 0.007(10) 0.023(8)
C93 0.096(9) 0.121(12) 0.104(12) 0.056(10) 0.014(8) 0.074(9)
C81A 0.058(6) 0.058(6) 0.012(13) 0.000 0.000 0.029(3)
C82A 0.050(9) 0.052(6) 0.019(6) -0.006(5) -0.014(6) 0.026(6)
C83A 0.036(9) 0.057(7) 0.029(7) -0.005(6) -0.007(6) 0.023(7)
C84A 0.045(8) 0.051(6) 0.026(6) -0.010(5) -0.010(5) 0.021(6)
C85A 0.048(8) 0.060(7) 0.034(6) -0.004(5) -0.006(6) 0.028(7)
C86A 0.053(7) 0.055(6) 0.027(5) -0.005(4) -0.013(6) 0.031(6)
C87A 0.045(8) 0.062(6) 0.018(5) -0.001(4) -0.006(6) 0.028(6)
C88A 0.054(8) 0.059(8) 0.034(7) -0.001(6) 0.002(6) 0.037(7)
C89A 0.048(7) 0.084(11) 0.074(11) -0.012(9) 0.010(7) 0.020(8)
C90A 0.055(9) 0.089(10) 0.078(11) -0.035(9) 0.011(8) 0.023(9)
C91A 0.068(8) 0.063(6) 0.047(7) 0.005(5) 0.002(6) 0.045(6)
C92A 0.082(13) 0.055(9) 0.064(10) 0.001(7) 0.024(10) 0.030(9)
C93A 0.111(12) 0.081(9) 0.059(8) 0.014(7) 0.015(8) 0.075(9)
C101 0.0672(19) 0.0672(19) 0.007(5) 0.000 0.000 0.0336(10)
C102 0.0672(19) 0.0672(19) 0.007(5) 0.000 0.000 0.0336(10)
C103 0.055(6) 0.050(6) 0.020(8) 0.000(6) -0.001(5) 0.027(5)
C104 0.048(5) 0.052(5) 0.031(7) 0.006(5) -0.005(4) 0.025(4)
C105 0.047(5) 0.059(5) 0.026(6) 0.004(5) 0.002(5) 0.026(4)
C106 0.054(5) 0.060(6) 0.028(6) 0.001(5) 0.000(4) 0.026(4)
C107 0.061(6) 0.069(6) 0.019(7) -0.004(5) 0.004(5) 0.037(5)
C108 0.045(6) 0.064(7) 0.041(7) -0.009(6) -0.006(5) 0.026(5)
C109 0.087(13) 0.105(11) 0.096(13) -0.021(9) 0.054(11) 0.026(10)
C110 0.141(18) 0.095(14) 0.121(16) -0.006(12) -0.002(14) 0.087(13)
C111 0.044(5) 0.066(6) 0.053(7) 0.000(5) -0.004(5) 0.024(5)
C112 0.052(6) 0.058(6) 0.068(9) -0.013(6) -0.013(6) 0.021(5)
C113 0.055(7) 0.104(11) 0.064(8) -0.033(7) -0.013(6) 0.023(7)
C01A 0.0672(19) 0.0672(19) 0.007(5) 0.000 0.000 0.0336(10)
C02A 0.0672(19) 0.0672(19) 0.007(5) 0.000 0.000 0.0336(10)
C03A 0.049(6) 0.057(6) 0.017(8) 0.005(5) -0.001(5) 0.023(5)
C04A 0.053(6) 0.044(5) 0.042(8) -0.004(6) 0.006(5) 0.023(4)
C05A 0.049(6) 0.057(6) 0.040(8) -0.001(6) 0.003(5) 0.031(5)
C06A 0.061(6) 0.067(6) 0.029(6) -0.002(5) -0.010(5) 0.046(5)
C07A 0.064(6) 0.084(7) 0.014(6) -0.010(5) -0.004(5) 0.054(5)
C08A 0.050(7) 0.068(8) 0.081(11) -0.032(7) 0.012(8) 0.019(6)
C09A 0.071(11) 0.141(14) 0.036(8) -0.026(8) -0.004(7) 0.054(10)
C10B 0.086(11) 0.054(9) 0.126(16) 0.018(10) 0.066(11) 0.033(8)
C11B 0.075(8) 0.079(7) 0.040(7) -0.010(6) -0.015(6) 0.041(6)
C12B 0.080(10) 0.093(10) 0.098(14) 0.025(10) -0.034(10) 0.029(8)
C13B 0.060(8) 0.099(11) 0.081(11) -0.002(8) -0.032(7) 0.036(8)

loop_
_atom_type_symbol
_atom_type_description
_atom_type_scat_dispersion_real
_atom_type_scat_dispersion_imag
_atom_type_scat_source
C C 0.0181 0.0091 'International Tables Vol C Tables 4.2.6.8 and 6.1.1.4'
H H 0.0000 0.0000 'International Tables Vol C Tables 4.2.6.8 and 6.1.1.4'

loop_
_geom_angle_atom_site_label_1
_geom_angle_atom_site_label_2
_geom_angle_atom_site_label_3
_geom_angle
_geom_angle_site_symmetry_1
_geom_angle_site_symmetry_3
C2 C1 C2 112.3(3) 3_565 2_665
C2 C1 C2 112.3(3) 3_565 .
C2 C1 C2 112.3(3) 2_665 .
C2 C1 H1 106.5 3_565 .
C2 C1 H1 106.5 2_665 .
C2 C1 H1 106.5 . .
C3 C2 C7 119.0(4) . .
C3 C2 C1 123.9(4) . .
C7 C2 C1 117.1(4) . .
C2 C3 C4 121.7(4) . .
C2 C3 H3 119.2 . .
C4 C3 H3 119.2 . .
C5 C4 C3 117.5(4) . .
C5 C4 C8 123.3(4) . .
C3 C4 C8 119.2(4) . .
C4 C5 C6 122.1(4) . .
C4 C5 H5 119.0 . .
C6 C5 H5 119.0 . .
C7 C6 C5 118.6(4) . .
C7 C6 C11 120.3(4) . .
C5 C6 C11 121.1(4) . .
C6 C7 C2 121.0(4) . .
C6 C7 H7 119.5 . .
C2 C7 H7 119.5 . .
C4 C8 C10 114.0(4) . .
C4 C8 C9 110.7(4) . .
C10 C8 C9 110.1(5) . .
C4 C8 H8 107.2 . .
C10 C8 H8 107.2 . .
C9 C8 H8 107.2 . .
C8 C9 H9A 109.5 . .
C8 C9 H9B 109.5 . .
H9A C9 H9B 109.5 . .
C8 C9 H9C 109.5 . .
H9A C9 H9C 109.5 . .
H9B C9 H9C 109.5 . .
C8 C10 H10A 109.5 . .
C8 C10 H10B 109.5 . .
H10A C10 H10B 109.5 . .
C8 C10 H10C 109.5 . .
H10A C10 H10C 109.5 . .
H10B C10 H10C 109.5 . .
C12 C11 C6 112.1(5) . .
C12 C11 C13 110.8(5) . .
C6 C11 C13 111.0(4) . .
C12 C11 H11 107.6 . .
C6 C11 H11 107.6 . .
C13 C11 H11 107.6 . .
C11 C12 H12A 109.5 . .
C11 C12 H12B 109.5 . .
H12A C12 H12B 109.5 . .
C11 C12 H12C 109.5 . .
H12A C12 H12C 109.5 . .
H12B C12 H12C 109.5 . .
C11 C13 H13A 109.5 . .
C11 C13 H13B 109.5 . .
H13A C13 H13B 109.5 . .
C11 C13 H13C 109.5 . .
H13A C13 H13C 109.5 . .
H13B C13 H13C 109.5 . .
C22 C21 C22 112.7(3) . 2_665
C22 C21 C22 112.7(3) . 3_565
C22 C21 C22 112.7(3) 2_665 3_565
C22 C21 H21 106.0 . .
C22 C21 H21 106.0 2_665 .
C22 C21 H21 106.0 3_565 .
C23 C22 C27 118.7(4) . .
C23 C22 C21 123.6(4) . .
C27 C22 C21 117.6(4) . .
C22 C23 C24 122.0(4) . .
C22 C23 H23 119.0 . .
C24 C23 H23 119.0 . .
C25 C24 C23 117.6(4) . .
C25 C24 C28 122.6(4) . .
C23 C24 C28 119.7(4) . .
C26 C25 C24 121.8(5) . .
C26 C25 H25 119.1 . .
C24 C25 H25 119.1 . .
C27 C26 C25 118.9(4) . .
C27 C26 C31 119.2(5) . .
C25 C26 C31 121.9(5) . .
C26 C27 C22 121.0(4) . .
C26 C27 H27 119.5 . .
C22 C27 H27 119.5 . .
C30 C28 C24 114.7(5) . .
C30 C28 C29 110.9(5) . .
C24 C28 C29 109.2(5) . .
C30 C28 H28 107.3 . .
C24 C28 H28 107.3 . .
C29 C28 H28 107.3 . .
C28 C29 H29A 109.5 . .
C28 C29 H29B 109.5 . .
H29A C29 H29B 109.5 . .
C28 C29 H29C 109.5 . .
H29A C29 H29C 109.5 . .
H29B C29 H29C 109.5 . .
C28 C30 H30A 109.5 . .
C28 C30 H30B 109.5 . .
H30A C30 H30B 109.5 . .
C28 C30 H30C 109.5 . .
H30A C30 H30C 109.5 . .
H30B C30 H30C 109.5 . .
C32 C31 C26 110.6(5) . .
C32 C31 C33 110.9(5) . .
C26 C31 C33 113.1(4) . .
C32 C31 H31 107.3 . .
C26 C31 H31 107.3 . .
C33 C31 H31 107.3 . .
C31 C32 H32A 109.5 . .
C31 C32 H32B 109.5 . .
H32A C32 H32B 109.5 . .
C31 C32 H32C 109.5 . .
H32A C32 H32C 109.5 . .
H32B C32 H32C 109.5 . .
C31 C33 H33A 109.5 . .
C31 C33 H33B 109.5 . .
H33A C33 H33B 109.5 . .
C31 C33 H33C 109.5 . .
H33A C33 H33C 109.5 . .
H33B C33 H33C 109.5 . .
C42 C41 C42 113.9(10) . 2
C42 C41 C42 113.9(10) . 3
C42 C41 C42 113.9(10) 2 3
C42 C41 H41 104.6 . .
C42 C41 H41 104.6 2 .
C42 C41 H41 104.6 3 .
C43 C42 C47 119.3(10) . .
C43 C42 C41 121.9(15) . .
C47 C42 C41 118.8(13) . .
C42 C43 C44 120.8(11) . .
C42 C43 H43 119.6 . .
C44 C43 H43 119.6 . .
C45 C44 C43 118.3(9) . .
C45 C44 C48 122.7(11) . .
C43 C44 C48 118.9(11) . .
C44 C45 C46 122.1(8) . .
C44 C45 H45 119.0 . .
C46 C45 H45 119.0 . .
C47 C46 C45 117.5(8) . .
C47 C46 C51 118.5(9) . .
C45 C46 C51 124.0(9) . .
C46 C47 C42 121.9(10) . .
C46 C47 H47 119.1 . .
C42 C47 H47 119.1 . .
C49 C48 C44 111.0(17) . .
C49 C48 C50 109.3(16) . .
C44 C48 C50 112.2(13) . .
C49 C48 H48 108.0 . .
C44 C48 H48 108.0 . .
C50 C48 H48 108.0 . .
C48 C49 H49A 109.5 . .
C48 C49 H49B 109.5 . .
H49A C49 H49B 109.5 . .
C48 C49 H49C 109.5 . .
H49A C49 H49C 109.5 . .
H49B C49 H49C 109.5 . .
C48 C50 H50A 109.5 . .
C48 C50 H50B 109.5 . .
H50A C50 H50B 109.5 . .
C48 C50 H50C 109.5 . .
H50A C50 H50C 109.5 . .
H50B C50 H50C 109.5 . .
C52 C51 C53 108.4(10) . .
C52 C51 C46 112.7(9) . .
C53 C51 C46 110.6(11) . .
C52 C51 H51 108.3 . .
C53 C51 H51 108.3 . .
C46 C51 H51 108.3 . .
C51 C52 H52A 109.5 . .
C51 C52 H52B 109.5 . .
H52A C52 H52B 109.5 . .
C51 C52 H52C 109.5 . .
H52A C52 H52C 109.5 . .
H52B C52 H52C 109.5 . .
C51 C53 H53A 109.5 . .
C51 C53 H53B 109.5 . .
H53A C53 H53B 109.5 . .
C51 C53 H53C 109.5 . .
H53A C53 H53C 109.5 . .
H53B C53 H53C 109.5 . .
C42A C41A C42A 111.4(13) 2 .
C42A C41A C42A 111.4(13) 3 .
C42A C41A H41A 107.5 2 .
C42A C41A H41A 107.5 3 .
C42A C41A H41A 107.5 . .
C43A C42A C47A 119.1(12) . .
C43A C42A C41A 124.8(17) . .
C47A C42A C41A 116.1(14) . .
C42A C43A C44A 121.5(12) . .
C42A C43A H43A 119.3 . .
C44A C43A H43A 119.3 . .
C45A C44A C43A 118.1(10) . .
C45A C44A C48A 123.1(13) . .
C43A C44A C48A 118.8(13) . .
C44A C45A C46A 121.8(9) . .
C44A C45A H45A 119.1 . .
C46A C45A H45A 119.1 . .
C45A C46A C47A 119.5(9) . .
C45A C46A C51A 118.5(10) . .
C47A C46A C51A 121.9(11) . .
C42A C47A C46A 120.0(11) . .
C42A C47A H47A 120.0 . .
C46A C47A H47A 120.0 . .
C49A C48A C44A 112.0(19) . .
C49A C48A C50A 111(2) . .
C44A C48A C50A 114.5(18) . .
C49A C48A H48A 106.1 . .
C44A C48A H48A 106.1 . .
C50A C48A H48A 106.1 . .
C48A C49A H49D 109.5 . .
C48A C49A H49E 109.5 . .
H49D C49A H49E 109.5 . .
C48A C49A H49F 109.5 . .
H49D C49A H49F 109.5 . .
H49E C49A H49F 109.5 . .
C48A C50A H50D 109.5 . .
C48A C50A H50E 109.5 . .
H50D C50A H50E 109.5 . .
C48A C50A H50F 109.5 . .
H50D C50A H50F 109.5 . .
H50E C50A H50F 109.5 . .
C46A C51A C52A 109.1(11) . .
C46A C51A C53A 112.4(14) . .
C52A C51A C53A 109.1(13) . .
C46A C51A H51A 108.7 . .
C52A C51A H51A 108.7 . .
C53A C51A H51A 108.7 . .
C51A C52A H52D 109.5 . .
C51A C52A H52E 109.5 . .
H52D C52A H52E 109.5 . .
C51A C52A H52F 109.5 . .
H52D C52A H52F 109.5 . .
H52E C52A H52F 109.5 . .
C51A C53A H53D 109.5 . .
C51A C53A H53E 109.5 . .
H53D C53A H53E 109.5 . .
C51A C53A H53F 109.5 . .
H53D C53A H53F 109.5 . .
H53E C53A H53F 109.5 . .
C62 C61 C62 112.7(5) . 3
C62 C61 C62 112.7(5) . 2
C62 C61 C62 112.7(5) 3 2
C62 C61 H61 106.0 . .
C62 C61 H61 106.0 3 .
C62 C61 H61 106.0 2 .
C63 C62 C67 119.8(11) . .
C63 C62 C61 121.6(10) . .
C67 C62 C61 118.6(9) . .
C62 C63 C64 120.0(13) . .
C62 C63 H63 120.0 . .
C64 C63 H63 120.0 . .
C65 C64 C63 118.6(12) . .
C65 C64 C68 120.3(13) . .
C63 C64 C68 120.8(13) . .
C64 C65 C66 123.3(13) . .
C64 C65 H65 118.4 . .
C66 C65 H65 118.4 . .
C65 C66 C67 117.2(11) . .
C65 C66 C71 117.9(12) . .
C67 C66 C71 124.9(12) . .
C66 C67 C62 121.1(12) . .
C66 C67 H67 119.5 . .
C62 C67 H67 119.5 . .
C64 C68 C69 112.3(16) . .
C64 C68 C70 103.9(15) . .
C69 C68 C70 106.5(16) . .
C64 C68 H68 111.3 . .
C69 C68 H68 111.3 . .
C70 C68 H68 111.3 . .
C68 C69 H69A 109.5 . .
C68 C69 H69B 109.5 . .
H69A C69 H69B 109.5 . .
C68 C69 H69C 109.5 . .
H69A C69 H69C 109.5 . .
H69B C69 H69C 109.5 . .
C68 C70 H70A 109.5 . .
C68 C70 H70B 109.5 . .
H70A C70 H70B 109.5 . .
C68 C70 H70C 109.5 . .
H70A C70 H70C 109.5 . .
H70B C70 H70C 109.5 . .
C73 C71 C72 111.3(12) . .
C73 C71 C66 114.4(11) . .
C72 C71 C66 109.3(15) . .
C73 C71 H71 107.2 . .
C72 C71 H71 107.2 . .
C66 C71 H71 107.2 . .
C71 C72 H72A 109.5 . .
C71 C72 H72B 109.5 . .
H72A C72 H72B 109.5 . .
C71 C72 H72C 109.5 . .
H72A C72 H72C 109.5 . .
H72B C72 H72C 109.5 . .
C71 C73 H73A 109.5 . .
C71 C73 H73B 109.5 . .
H73A C73 H73B 109.5 . .
C71 C73 H73C 109.5 . .
H73A C73 H73C 109.5 . .
H73B C73 H73C 109.5 . .
C62A C61A C62A 112.6(6) . 2
C62A C61A C62A 112.6(6) 3 2
C62A C61A H61A 106.1 . .
C62A C61A H61A 106.1 3 .
C62A C61A H61A 106.1 2 .
C67A C62A C63A 120.7(13) . .
C67A C62A C61A 116.8(10) . .
C63A C62A C61A 122.5(11) . .
C62A C63A C64A 120.7(14) . .
C62A C63A H63A 119.6 . .
C64A C63A H63A 119.6 . .
C65A C64A C63A 116.6(14) . .
C65A C64A C68A 125.8(15) . .
C63A C64A C68A 117.5(14) . .
C66A C65A C64A 121.9(15) . .
C66A C65A H65A 119.0 . .
C64A C65A H65A 119.1 . .
C67A C66A C65A 120.8(13) . .
C67A C66A C71A 117.0(13) . .
C65A C66A C71A 122.2(13) . .
C66A C67A C62A 119.0(14) . .
C66A C67A H67A 120.5 . .
C62A C67A H67A 120.5 . .
C64A C68A C69A 116.9(18) . .
C64A C68A C70A 113.0(16) . .
C69A C68A C70A 111.2(17) . .
C64A C68A H68A 104.8 . .
C69A C68A H68A 104.8 . .
C70A C68A H68A 104.8 . .
C68A C69A H69D 109.5 . .
C68A C69A H69E 109.5 . .
H69D C69A H69E 109.5 . .
C68A C69A H69F 109.5 . .
H69D C69A H69F 109.5 . .
H69E C69A H69F 109.5 . .
C68A C70A H70D 109.5 . .
C68A C70A H70E 109.5 . .
H70D C70A H70E 109.5 . .
C68A C70A H70F 109.5 . .
H70D C70A H70F 109.5 . .
H70E C70A H70F 109.5 . .
C73A C71A C66A 112.5(13) . .
C73A C71A C72A 112.3(14) . .
C66A C71A C72A 110.0(15) . .
C73A C71A H71A 107.2 . .
C66A C71A H71A 107.2 . .
C72A C71A H71A 107.2 . .
C71A C72A H72D 109.5 . .
C71A C72A H72E 109.5 . .
H72D C72A H72E 109.5 . .
C71A C72A H72F 109.5 . .
H72D C72A H72F 109.5 . .
H72E C72A H72F 109.5 . .
C71A C73A H73D 109.5 . .
C71A C73A H73E 109.5 . .
H73D C73A H73E 109.5 . .
C71A C73A H73F 109.5 . .
H73D C73A H73F 109.5 . .
H73E C73A H73F 109.5 . .
C82 C81 C82 109.5(14) 3_665 2_655
C82 C81 C82 109.5(14) 3_665 .
C82 C81 C82 109.5(14) 2_655 .
C82 C81 H81 109.5 3_665 .
C82 C81 H81 109.5 2_655 .
C82 C81 H81 109.5 . .
C83 C82 C87 122.1(12) . .
C83 C82 C81 124.5(14) . .
C87 C82 C81 113.3(12) . .
C82 C83 C84 118.9(13) . .
C82 C83 H83 120.6 . .
C84 C83 H83 120.6 . .
C85 C84 C83 118.3(11) . .
C85 C84 C88 123.4(12) . .
C83 C84 C88 118.3(12) . .
C84 C85 C86 121.6(11) . .
C84 C85 H85 119.2 . .
C86 C85 H85 119.2 . .
C87 C86 C85 119.8(10) . .
C87 C86 C91 119.3(11) . .
C85 C86 C91 120.9(10) . .
C86 C87 C82 119.1(11) . .
C86 C87 H87 120.4 . .
C82 C87 H87 120.4 . .
C84 C88 C90 112.5(12) . .
C84 C88 C89 111.1(13) . .
C90 C88 C89 111.0(13) . .
C84 C88 H88 107.3 . .
C90 C88 H88 107.3 . .
C89 C88 H88 107.3 . .
C88 C89 H89A 109.5 . .
C88 C89 H89B 109.5 . .
H89A C89 H89B 109.5 . .
C88 C89 H89C 109.5 . .
H89A C89 H89C 109.5 . .
H89B C89 H89C 109.5 . .
C88 C90 H90A 109.5 . .
C88 C90 H90B 109.5 . .
H90A C90 H90B 109.5 . .
C88 C90 H90C 109.5 . .
H90A C90 H90C 109.5 . .
H90B C90 H90C 109.5 . .
C86 C91 C93 112.1(10) . .
C86 C91 C92 110.6(12) . .
C93 C91 C92 109.6(13) . .
C86 C91 H91 108.1 . .
C93 C91 H91 108.1 . .
C92 C91 H91 108.1 . .
C91 C92 H92A 109.5 . .
C91 C92 H92B 109.5 . .
H92A C92 H92B 109.5 . .
C91 C92 H92C 109.5 . .
H92A C92 H92C 109.5 . .
H92B C92 H92C 109.5 . .
C91 C93 H93A 109.5 . .
C91 C93 H93B 109.5 . .
H93A C93 H93B 109.5 . .
C91 C93 H93C 109.5 . .
H93A C93 H93C 109.5 . .
H93B C93 H93C 109.5 . .
C82A C81A C82A 117.4(10) . 2_655
C82A C81A C82A 117.4(10) 3_665 2_655
C82A C81A H81A 99.4 . .
C82A C81A H81A 99.4 3_665 .
C82A C81A H81A 99.4 2_655 .
C83A C82A C87A 116.5(14) . .
C83A C82A C81A 120.4(18) . .
C87A C82A C81A 122.9(15) . .
C82A C83A C84A 123.7(17) . .
C82A C83A H83A 118.2 . .
C84A C83A H83A 118.2 . .
C85A C84A C83A 116.9(15) . .
C85A C84A C88A 121.0(14) . .
C83A C84A C88A 121.5(14) . .
C84A C85A C86A 122.0(14) . .
C84A C85A H85A 119.0 . .
C86A C85A H85A 119.0 . .
C85A C86A C87A 119.0(12) . .
C85A C86A C91A 119.4(12) . .
C87A C86A C91A 121.6(12) . .
C86A C87A C82A 121.6(13) . .
C86A C87A H87A 119.2 . .
C82A C87A H87A 119.2 . .
C84A C88A C89A 111.3(15) . .
C84A C88A C90A 113.0(14) . .
C89A C88A C90A 108.6(15) . .
C84A C88A H88A 107.9 . .
C89A C88A H88A 107.9 . .
C90A C88A H88A 107.9 . .
C88A C89A H89D 109.5 . .
C88A C89A H89E 109.5 . .
H89D C89A H89E 109.5 . .
C88A C89A H89F 109.5 . .
H89D C89A H89F 109.5 . .
H89E C89A H89F 109.5 . .
C88A C90A H90D 109.5 . .
C88A C90A H90E 109.5 . .
H90D C90A H90E 109.5 . .
C88A C90A H90F 109.5 . .
H90D C90A H90F 109.5 . .
H90E C90A H90F 109.5 . .
C93A C91A C92A 111.8(14) . .
C93A C91A C86A 113.0(11) . .
C92A C91A C86A 110.2(14) . .
C93A C91A H91A 107.2 . .
C92A C91A H91A 107.2 . .
C86A C91A H91A 107.2 . .
C91A C92A H92D 109.5 . .
C91A C92A H92E 109.5 . .
H92D C92A H92E 109.5 . .
C91A C92A H92F 109.5 . .
H92D C92A H92F 109.5 . .
H92E C92A H92F 109.5 . .
C91A C93A H93D 109.5 . .
C91A C93A H93E 109.5 . .
H93D C93A H93E 109.5 . .
C91A C93A H93F 109.5 . .
H93D C93A H93F 109.5 . .
H93E C93A H93F 109.5 . .
C102 C101 C102 115.2(5) 2_655 3_665
C102 C101 C102 115.2(5) 2_655 .
C102 C101 C102 115.2(5) 3_665 .
C102 C101 H101 102.8 2_655 .
C102 C101 H101 102.8 3_665 .
C102 C101 H101 102.8 . .
C103 C102 C107 114.6(11) . .
C103 C102 C101 122.1(11) . .
C107 C102 C101 123.3(10) . .
C102 C103 C104 123.6(13) . .
C102 C103 H103 118.2 . .
C104 C103 H103 118.2 . .
C105 C104 C103 117.7(12) . .
C105 C104 C108 120.4(11) . .
C103 C104 C108 121.9(12) . .
C106 C105 C104 122.4(11) . .
C106 C105 H105 118.8 . .
C104 C105 H105 118.8 . .
C107 C106 C105 117.0(10) . .
C107 C106 C111 123.4(11) . .
C105 C106 C111 119.6(11) . .
C106 C107 C102 124.6(11) . .
C106 C107 H107 117.7 . .
C102 C107 H107 117.7 . .
C104 C108 C109 116.0(13) . .
C104 C108 C110 108.6(13) . .
C109 C108 C110 111.3(16) . .
C104 C108 H108 106.8 . .
C109 C108 H108 106.8 . .
C110 C108 H108 106.8 . .
C108 C109 H10D 109.5 . .
C108 C109 H10E 109.5 . .
H10D C109 H10E 109.5 . .
C108 C109 H10F 109.5 . .
H10D C109 H10F 109.5 . .
H10E C109 H10F 109.5 . .
C108 C110 H11A 109.5 . .
C108 C110 H11B 109.5 . .
H11A C110 H11B 109.5 . .
C108 C110 H11C 109.5 . .
H11A C110 H11C 109.5 . .
H11B C110 H11C 109.5 . .
C113 C111 C112 113.1(12) . .
C113 C111 C106 114.5(10) . .
C112 C111 C106 108.2(10) . .
C113 C111 H111 106.9 . .
C112 C111 H111 106.9 . .
C106 C111 H111 106.9 . .
C111 C112 H11D 109.5 . .
C111 C112 H11E 109.5 . .
H11D C112 H11E 109.5 . .
C111 C112 H11F 109.5 . .
H11D C112 H11F 109.5 . .
H11E C112 H11F 109.5 . .
C111 C113 H11G 109.5 . .
C111 C113 H11H 109.5 . .
H11G C113 H11H 109.5 . .
C111 C113 H11I 109.5 . .
H11G C113 H11I 109.5 . .
H11H C113 H11I 109.5 . .
C02A C01A C02A 111.5(7) . 2_655
C02A C01A C02A 111.5(7) . 3_665
C02A C01A C02A 111.5(7) 2_655 3_665
C02A C01A H01A 107.4 . .
C02A C01A H01A 107.4 2_655 .
C02A C01A H01A 107.4 3_665 .
C03A C02A C07A 122.6(12) . .
C03A C02A C01A 125.0(12) . .
C07A C02A C01A 112.3(10) . .
C02A C03A C04A 120.5(14) . .
C02A C03A H03A 119.8 . .
C04A C03A H03A 119.8 . .
C05A C04A C03A 116.1(12) . .
C05A C04A C08A 122.6(13) . .
C03A C04A C08A 121.3(13) . .
C06A C05A C04A 122.9(12) . .
C06A C05A H05A 118.5 . .
C04A C05A H05A 118.5 . .
C07A C06A C05A 119.7(11) . .
C07A C06A C11B 117.2(12) . .
C05A C06A C11B 123.1(12) . .
C06A C07A C02A 118.1(11) . .
C06A C07A H07A 121.0 . .
C02A C07A H07A 121.0 . .
C04A C08A C10B 113.2(15) . .
C04A C08A C09A 112.5(14) . .
C10B C08A C09A 110.5(15) . .
C04A C08A H08A 106.7 . .
C10B C08A H08A 106.7 . .
C09A C08A H08A 106.7 . .
C08A C09A H09A 109.5 . .
C08A C09A H09B 109.5 . .
H09A C09A H09B 109.5 . .
C08A C09A H09C 109.5 . .
H09A C09A H09C 109.5 . .
H09B C09A H09C 109.5 . .
C08A C10B H10G 109.5 . .
C08A C10B H10H 109.5 . .
H10G C10B H10H 109.5 . .
C08A C10B H10I 109.5 . .
H10G C10B H10I 109.5 . .
H10H C10B H10I 109.5 . .
C12B C11B C13B 116.4(13) . .
C12B C11B C06A 113.6(13) . .
C13B C11B C06A 112.2(12) . .
C12B C11B H11J 104.4 . .
C13B C11B H11J 104.4 . .
C06A C11B H11J 104.4 . .
C11B C12B H12D 109.5 . .
C11B C12B H12E 109.5 . .
H12D C12B H12E 109.5 . .
C11B C12B H12F 109.5 . .
H12D C12B H12F 109.5 . .
H12E C12B H12F 109.5 . .
C11B C13B H13D 109.5 . .
C11B C13B H13E 109.5 . .
H13D C13B H13E 109.5 . .
C11B C13B H13F 109.5 . .
H13D C13B H13F 109.5 . .
H13E C13B H13F 109.5 . .

loop_
_geom_bond_atom_site_label_1
_geom_bond_atom_site_label_2
_geom_bond_distance
_geom_bond_site_symmetry_2
C1 C2 1.534(4) 3_565
C1 C2 1.534(4) 2_665
C1 C2 1.534(4) .
C1 H1 1.0000 .
C2 C3 1.378(6) .
C2 C7 1.402(6) .
C3 C4 1.416(6) .
C3 H3 0.9500 .
C4 C5 1.388(6) .
C4 C8 1.508(6) .
C5 C6 1.399(6) .
C5 H5 0.9500 .
C6 C7 1.387(6) .
C6 C11 1.519(6) .
C7 H7 0.9500 .
C8 C10 1.524(7) .
C8 C9 1.530(8) .
C8 H8 1.0000 .
C9 H9A 0.9800 .
C9 H9B 0.9800 .
C9 H9C 0.9800 .
C10 H10A 0.9800 .
C10 H10B 0.9800 .
C10 H10C 0.9800 .
C11 C12 1.519(8) .
C11 C13 1.532(8) .
C11 H11 1.0000 .
C12 H12A 0.9800 .
C12 H12B 0.9800 .
C12 H12C 0.9800 .
C13 H13A 0.9800 .
C13 H13B 0.9800 .
C13 H13C 0.9800 .
C21 C22 1.524(5) .
C21 C22 1.524(5) 2_665
C21 C22 1.524(5) 3_565
C21 H21 1.0000 .
C22 C23 1.376(6) .
C22 C27 1.405(6) .
C23 C24 1.411(7) .
C23 H23 0.9500 .
C24 C25 1.394(7) .
C24 C28 1.512(7) .
C25 C26 1.393(7) .
C25 H25 0.9500 .
C26 C27 1.392(7) .
C26 C31 1.521(7) .
C27 H27 0.9500 .
C28 C30 1.511(8) .
C28 C29 1.547(9) .
C28 H28 1.0000 .
C29 H29A 0.9800 .
C29 H29B 0.9800 .
C29 H29C 0.9800 .
C30 H30A 0.9800 .
C30 H30B 0.9800 .
C30 H30C 0.9800 .
C31 C32 1.513(8) .
C31 C33 1.523(7) .
C31 H31 1.0000 .
C32 H32A 0.9800 .
C32 H32B 0.9800 .
C32 H32C 0.9800 .
C33 H33A 0.9800 .
C33 H33B 0.9800 .
C33 H33C 0.9800 .
C41 C42 1.535(12) .
C41 C42 1.535(12) 2
C41 C42 1.535(12) 3
C41 H41 1.0000 .
C42 C43 1.390(12) .
C42 C47 1.404(12) .
C43 C44 1.407(11) .
C43 H43 0.9500 .
C44 C45 1.406(11) .
C44 C48 1.530(13) .
C45 C46 1.407(11) .
C45 H45 0.9500 .
C46 C47 1.397(11) .
C46 C51 1.530(11) .
C47 H47 0.9500 .
C48 C49 1.525(15) .
C48 C50 1.552(14) .
C48 H48 1.0000 .
C49 H49A 0.9800 .
C49 H49B 0.9800 .
C49 H49C 0.9800 .
C50 H50A 0.9800 .
C50 H50B 0.9800 .
C50 H50C 0.9800 .
C51 C52 1.517(13) .
C51 C53 1.519(14) .
C51 H51 1.0000 .
C52 H52A 0.9800 .
C52 H52B 0.9800 .
C52 H52C 0.9800 .
C53 H53A 0.9800 .
C53 H53B 0.9800 .
C53 H53C 0.9800 .
C41A C42A 1.527(13) 2
C41A C42A 1.527(13) 3
C41A C42A 1.527(13) .
C41A H41A 1.0000 .
C42A C43A 1.384(13) .
C42A C47A 1.397(14) .
C43A C44A 1.409(12) .
C43A H43A 0.9500 .
C44A C45A 1.371(12) .
C44A C48A 1.523(15) .
C45A C46A 1.389(11) .
C45A H45A 0.9500 .
C46A C47A 1.398(11) .
C46A C51A 1.503(13) .
C47A H47A 0.9500 .
C48A C49A 1.512(15) .
C48A C50A 1.544(17) .
C48A H48A 1.0000 .
C49A H49D 0.9800 .
C49A H49E 0.9800 .
C49A H49F 0.9800 .
C50A H50D 0.9800 .
C50A H50E 0.9800 .
C50A H50F 0.9800 .
C51A C52A 1.517(15) .
C51A C53A 1.528(15) .
C51A H51A 1.0000 .
C52A H52D 0.9800 .
C52A H52E 0.9800 .
C52A H52F 0.9800 .
C53A H53D 0.9800 .
C53A H53E 0.9800 .
C53A H53F 0.9800 .
C61 C62 1.565(10) .
C61 C62 1.565(10) 3
C61 C62 1.565(10) 2
C61 H61 1.0000 .
C62 C63 1.378(12) .
C62 C67 1.415(12) .
C63 C64 1.416(13) .
C63 H63 0.9500 .
C64 C65 1.379(13) .
C64 C68 1.513(13) .
C65 C66 1.391(13) .
C65 H65 0.9500 .
C66 C67 1.401(13) .
C66 C71 1.537(12) .
C67 H67 0.9500 .
C68 C69 1.529(15) .
C68 C70 1.566(17) .
C68 H68 1.0000 .
C69 H69A 0.9800 .
C69 H69B 0.9800 .
C69 H69C 0.9800 .
C70 H70A 0.9800 .
C70 H70B 0.9800 .
C70 H70C 0.9800 .
C71 C73 1.496(13) .
C71 C72 1.526(15) .
C71 H71 1.0000 .
C72 H72A 0.9800 .
C72 H72B 0.9800 .
C72 H72C 0.9800 .
C73 H73A 0.9800 .
C73 H73B 0.9800 .
C73 H73C 0.9800 .
C61A C62A 1.489(10) .
C61A C62A 1.489(10) 3
C61A C62A 1.489(10) 2
C61A H61A 1.0000 .
C62A C67A 1.389(14) .
C62A C63A 1.392(13) .
C63A C64A 1.422(14) .
C63A H63A 0.9500 .
C64A C65A 1.394(14) .
C64A C68A 1.501(14) .
C65A C66A 1.389(15) .
C65A H65A 0.9500 .
C66A C67A 1.374(15) .
C66A C71A 1.522(13) .
C67A H67A 0.9500 .
C68A C69A 1.506(16) .
C68A C70A 1.549(17) .
C68A H68A 1.0000 .
C69A H69D 0.9800 .
C69A H69E 0.9800 .
C69A H69F 0.9800 .
C70A H70D 0.9800 .
C70A H70E 0.9800 .
C70A H70F 0.9800 .
C71A C73A 1.498(15) .
C71A C72A 1.539(15) .
C71A H71A 1.0000 .
C72A H72D 0.9800 .
C72A H72E 0.9800 .
C72A H72F 0.9800 .
C73A H73D 0.9800 .
C73A H73E 0.9800 .
C73A H73F 0.9800 .
C81 C82 1.518(14) 3_665
C81 C82 1.518(14) 2_655
C81 C82 1.518(14) .
C81 H81 1.0000 .
C82 C83 1.371(13) .
C82 C87 1.396(14) .
C83 C84 1.419(14) .
C83 H83 0.9500 .
C84 C85 1.385(13) .
C84 C88 1.512(13) .
C85 C86 1.395(13) .
C85 H85 0.9500 .
C86 C87 1.365(13) .
C86 C91 1.512(12) .
C87 H87 0.9500 .
C88 C90 1.520(15) .
C88 C89 1.528(15) .
C88 H88 1.0000 .
C89 H89A 0.9800 .
C89 H89B 0.9800 .
C89 H89C 0.9800 .
C90 H90A 0.9800 .
C90 H90B 0.9800 .
C90 H90C 0.9800 .
C91 C93 1.521(14) .
C91 C92 1.532(15) .
C91 H91 1.0000 .
C92 H92A 0.9800 .
C92 H92B 0.9800 .
C92 H92C 0.9800 .
C93 H93A 0.9800 .
C93 H93B 0.9800 .
C93 H93C 0.9800 .
C81A C82A 1.577(14) .
C81A C82A 1.577(14) 3_665
C81A C82A 1.577(14) 2_655
C81A H81A 1.0000 .
C82A C83A 1.387(16) .
C82A C87A 1.423(15) .
C83A C84A 1.420(15) .
C83A H83A 0.9500 .
C84A C85A 1.388(15) .
C84A C88A 1.517(15) .
C85A C86A 1.397(15) .
C85A H85A 0.9500 .
C86A C87A 1.397(15) .
C86A C91A 1.538(14) .
C87A H87A 0.9500 .
C88A C89A 1.538(17) .
C88A C90A 1.539(17) .
C88A H88A 1.0000 .
C89A H89D 0.9800 .
C89A H89E 0.9800 .
C89A H89F 0.9800 .
C90A H90D 0.9800 .
C90A H90E 0.9800 .
C90A H90F 0.9800 .
C91A C93A 1.515(15) .
C91A C92A 1.518(17) .
C91A H91A 1.0000 .
C92A H92D 0.9800 .
C92A H92E 0.9800 .
C92A H92F 0.9800 .
C93A H93D 0.9800 .
C93A H93E 0.9800 .
C93A H93F 0.9800 .
C101 C102 1.582(11) 2_655
C101 C102 1.582(11) 3_665
C101 C102 1.582(11) .
C101 H101 1.0000 .
C102 C103 1.393(13) .
C102 C107 1.427(13) .
C103 C104 1.408(14) .
C103 H103 0.9500 .
C104 C105 1.395(13) .
C104 C108 1.504(14) .
C105 C106 1.390(14) .
C105 H105 0.9500 .
C106 C107 1.383(14) .
C106 C111 1.528(13) .
C107 H107 0.9500 .
C108 C109 1.515(16) .
C108 C110 1.542(16) .
C108 H108 1.0000 .
C109 H10D 0.9800 .
C109 H10E 0.9800 .
C109 H10F 0.9800 .
C110 H11A 0.9800 .
C110 H11B 0.9800 .
C110 H11C 0.9800 .
C111 C113 1.488(15) .
C111 C112 1.512(15) .
C111 H111 1.0000 .
C112 H11D 0.9800 .
C112 H11E 0.9800 .
C112 H11F 0.9800 .
C113 H11G 0.9800 .
C113 H11H 0.9800 .
C113 H11I 0.9800 .
C01A C02A 1.467(12) .
C01A C02A 1.467(12) 2_655
C01A C02A 1.467(12) 3_665
C01A H01A 1.0000 .
C02A C03A 1.361(14) .
C02A C07A 1.383(14) .
C03A C04A 1.406(15) .
C03A H03A 0.9500 .
C04A C05A 1.388(14) .
C04A C08A 1.505(14) .
C05A C06A 1.386(14) .
C05A H05A 0.9500 .
C06A C07A 1.369(14) .
C06A C11B 1.501(14) .
C07A H07A 0.9500 .
C08A C10B 1.533(18) .
C08A C09A 1.545(17) .
C08A H08A 1.0000 .
C09A H09A 0.9800 .
C09A H09B 0.9800 .
C09A H09C 0.9800 .
C10B H10G 0.9800 .
C10B H10H 0.9800 .
C10B H10I 0.9800 .
C11B C12B 1.473(16) .
C11B C13B 1.493(15) .
C11B H11J 1.0000 .
C12B H12D 0.9800 .
C12B H12E 0.9800 .
C12B H12F 0.9800 .
C13B H13D 0.9800 .
C13B H13E 0.9800 .
C13B H13F 0.9800 .
